data_4073152
loop_
_publ_author_name
'Ketterer, Nicole A.'
'Ziller, Joseph W.'
'Rheingold, Arnold L.'
'Heyduk, Alan F.'

_publ_section_title
;
 Imido and Organometallic-Amido Titanium(IV) Complexes of a Chelating
 Phenanthrenediamide Ligand
;
_journal_issue 22
_journal_name_full Organometallics
_journal_page_first 5330
_journal_paper_doi 10.1021/om0701219
_journal_volume 26
_journal_year 2007
_chemical_formula_sum 'C48 H55 N5 O Ti'
_chemical_formula_weight 765.87
_chemical_name_systematic
; 

 ? 

;
_space_group_IT_number 14
_symmetry_cell_setting monoclinic
_symmetry_space_group_name_Hall '-P 2yn'
_symmetry_space_group_name_H-M 'P 1 21/n 1'
_atom_sites_solution_hydrogens geom
_atom_sites_solution_primary direct
_atom_sites_solution_secondary difmap
_audit_creation_method SHELXL-97
_cell_angle_alpha 90.00
_cell_angle_beta 110.676(5)
_cell_angle_gamma 90.00
_cell_formula_units_Z 4
_cell_length_a 13.634(5)
_cell_length_b 20.831(7)
_cell_length_c 16.889(6)
_cell_measurement_reflns_used 4676
_cell_measurement_temperature 100(2)
_cell_measurement_theta_max 27.81
_cell_measurement_theta_min 2.34
_cell_volume 4488(3)
_computing_cell_refinement 'Bruker SMART'
_computing_data_collection 'Bruker SMART'
_computing_data_reduction 'Bruker SAINT'
_computing_molecular_graphics 'Bruker SHELXTL'
_computing_publication_material 'Bruker SHELXTL'
_computing_structure_refinement 'SHELXL-97 (Sheldrick, 1997)'
_computing_structure_solution 'SHELXS-97 (Sheldrick, 1990)'
_diffrn_ambient_temperature 100(2)
_diffrn_measured_fraction_theta_full 0.998
_diffrn_measured_fraction_theta_max 0.998
_diffrn_measurement_device_type 'CCD area detector'
_diffrn_measurement_method 'phi and omega scans'
_diffrn_radiation_monochromator graphite
_diffrn_radiation_source 'fine-focus sealed tube'
_diffrn_radiation_type MoK\a
_diffrn_radiation_wavelength 0.71073
_diffrn_reflns_av_R_equivalents 0.0692
_diffrn_reflns_av_sigmaI/netI 0.0798
_diffrn_reflns_limit_h_max 15
_diffrn_reflns_limit_h_min -15
_diffrn_reflns_limit_k_max 23
_diffrn_reflns_limit_k_min -23
_diffrn_reflns_limit_l_max 19
_diffrn_reflns_limit_l_min -19
_diffrn_reflns_number 23466
_diffrn_reflns_theta_full 24.00
_diffrn_reflns_theta_max 24.00
_diffrn_reflns_theta_min 1.62
_exptl_absorpt_coefficient_mu 0.230
_exptl_absorpt_correction_T_max 0.884
_exptl_absorpt_correction_T_min 0.734
_exptl_absorpt_correction_type multi-scan
_exptl_absorpt_process_details SADABS
_exptl_crystal_colour orange
_exptl_crystal_density_diffrn 1.133
_exptl_crystal_density_method 'not measured'
_exptl_crystal_description plate
_exptl_crystal_F_000 1632
_exptl_crystal_size_max .33
_exptl_crystal_size_mid .25
_exptl_crystal_size_min .06
_refine_diff_density_max 0.558
_refine_diff_density_min -0.402
_refine_diff_density_rms 0.061
_refine_ls_extinction_method none
_refine_ls_goodness_of_fit_ref 1.037
_refine_ls_hydrogen_treatment constr
_refine_ls_matrix_type full
_refine_ls_number_parameters 496
_refine_ls_number_reflns 7053
_refine_ls_number_restraints 0
_refine_ls_restrained_S_all 1.037
_refine_ls_R_factor_all 0.1120
_refine_ls_R_factor_gt 0.0667
_refine_ls_shift/su_max 0.223
_refine_ls_shift/su_mean 0.008
_refine_ls_structure_factor_coef Fsqd
_refine_ls_weighting_details 'calc w=1/[\s^2^(Fo^2^)+(0.0700P)^2^+5.0000P] where P=(Fo^2^+2Fc^2^)/3'
_refine_ls_weighting_scheme calc
_refine_ls_wR_factor_gt 0.1510
_refine_ls_wR_factor_ref 0.1713
_reflns_number_gt 4605
_reflns_number_total 7053
_reflns_threshold_expression >2sigma(I)
_cod_data_source_file om0701219-file006.cif
_cod_data_source_block heyduk01
_cod_depositor_comments
;
The following automatic conversions were performed:

'_symmetry_cell_setting' value 'Monoclinic' changed to 'monoclinic'
according to /home/saulius/struct/CIF-dictionaries/cif_core.dic
dictionary named 'cif_core.dic' version 2.4.1 from 2010-06-29.

Automatic conversion script
Id: cif_fix_values 1715 2011-07-08 13:25:40Z adriana 
;
_cod_original_sg_symbol_H-M P2(1)/n
_cod_database_code 4073152

loop_
_symmetry_equiv_pos_as_xyz
'x, y, z'
'-x+1/2, y+1/2, -z+1/2'
'-x, -y, -z'
'x-1/2, -y-1/2, z-1/2'

loop_
_atom_site_label
_atom_site_type_symbol
_atom_site_fract_x
_atom_site_fract_y
_atom_site_fract_z
_atom_site_U_iso_or_equiv
_atom_site_adp_type
_atom_site_occupancy
_atom_site_symmetry_multiplicity
_atom_site_calc_flag
_atom_site_refinement_flags
Ti1 Ti 0.46751(5) 0.20363(3) 0.11437(4) 0.0209(2) Uani 1 1 d .
N1 N 0.4737(2) 0.11005(15) 0.14531(19) 0.0242(8) Uani 1 1 d .
N2 N 0.3943(2) 0.21059(15) 0.19873(19) 0.0240(7) Uani 1 1 d .
N3 N 0.4694(2) 0.17712(15) -0.0143(2) 0.0255(8) Uani 1 1 d .
N4 N 0.3596(2) 0.27929(15) 0.03758(19) 0.0255(8) Uani 1 1 d .
N5 N 0.5869(2) 0.23962(15) 0.15247(19) 0.0242(7) Uani 1 1 d .
C1 C 0.3702(3) 0.10392(19) 0.1446(2) 0.0260(9) Uani 1 1 d .
C2 C 0.3053(3) 0.0479(2) 0.1080(2) 0.0317(10) Uani 1 1 d .
C3 C 0.3446(3) -0.0022(2) 0.0721(3) 0.0358(11) Uani 1 1 d .
H3A H 0.4132 0.0014 0.0702 0.043 Uiso 1 1 calc R
C4 C 0.2864(4) -0.0564(2) 0.0396(3) 0.0506(14) Uani 1 1 d .
H4A H 0.3141 -0.0896 0.0151 0.061 Uiso 1 1 calc R
C5 C 0.1861(4) -0.0616(3) 0.0433(3) 0.0581(16) Uani 1 1 d .
H5A H 0.1460 -0.0993 0.0229 0.070 Uiso 1 1 calc R
C6 C 0.1447(4) -0.0126(3) 0.0764(3) 0.0541(15) Uani 1 1 d .
H6A H 0.0757 -0.0168 0.0773 0.065 Uiso 1 1 calc R
C7 C 0.2028(3) 0.0442(2) 0.1095(3) 0.0379(11) Uani 1 1 d .
C8 C 0.1592(3) 0.0983(2) 0.1399(3) 0.0375(12) Uani 1 1 d .
C9 C 0.0556(3) 0.0989(3) 0.1408(3) 0.0505(14) Uani 1 1 d .
H9A H 0.0142 0.0611 0.1247 0.061 Uiso 1 1 calc R
C10 C 0.0137(4) 0.1515(3) 0.1639(3) 0.0582(17) Uani 1 1 d .
H10A H -0.0555 0.1497 0.1649 0.070 Uiso 1 1 calc R
C11 C 0.0711(3) 0.2080(3) 0.1863(3) 0.0524(15) Uani 1 1 d .
H11A H 0.0404 0.2451 0.2004 0.063 Uiso 1 1 calc R
C12 C 0.1730(3) 0.2099(2) 0.1878(2) 0.0370(11) Uani 1 1 d .
H12A H 0.2121 0.2486 0.2030 0.044 Uiso 1 1 calc R
C13 C 0.2191(3) 0.1556(2) 0.1672(2) 0.0312(10) Uani 1 1 d .
C14 C 0.3292(3) 0.1561(2) 0.1732(2) 0.0255(9) Uani 1 1 d .
C15 C 0.5514(3) 0.06910(18) 0.1970(2) 0.0251(9) Uani 1 1 d .
C16 C 0.5375(3) 0.02989(19) 0.2595(2) 0.0297(10) Uani 1 1 d .
H16A H 0.4705 0.0279 0.2649 0.036 Uiso 1 1 calc R
C17 C 0.6197(4) -0.0064(2) 0.3142(3) 0.0370(11) Uani 1 1 d .
C18 C 0.7169(4) -0.0040(2) 0.3053(3) 0.0432(12) Uani 1 1 d .
H18A H 0.7733 -0.0283 0.3426 0.052 Uiso 1 1 calc R
C19 C 0.7333(3) 0.0333(2) 0.2426(3) 0.0406(12) Uani 1 1 d .
C20 C 0.6505(3) 0.06890(19) 0.1887(3) 0.0313(10) Uani 1 1 d .
H20A H 0.6610 0.0937 0.1452 0.038 Uiso 1 1 calc R
C21 C 0.6026(4) -0.0472(2) 0.3822(3) 0.0554(15) Uani 1 1 d .
H21A H 0.6681 -0.0690 0.4149 0.083 Uiso 1 1 calc R
H21B H 0.5482 -0.0792 0.3559 0.083 Uiso 1 1 calc R
H21C H 0.5803 -0.0198 0.4200 0.083 Uiso 1 1 calc R
C22 C 0.8397(4) 0.0353(3) 0.2330(4) 0.0655(17) Uani 1 1 d .
H22A H 0.8364 0.0634 0.1857 0.098 Uiso 1 1 calc R
H22B H 0.8594 -0.0082 0.2219 0.098 Uiso 1 1 calc R
H22C H 0.8921 0.0517 0.2852 0.098 Uiso 1 1 calc R
C23 C 0.4175(3) 0.2383(2) 0.2782(2) 0.0282(10) Uani 1 1 d .
C24 C 0.3921(3) 0.2107(2) 0.3441(3) 0.0373(11) Uani 1 1 d .
H24A H 0.3536 0.1717 0.3345 0.045 Uiso 1 1 calc R
C25 C 0.4224(3) 0.2395(3) 0.4231(3) 0.0491(14) Uani 1 1 d .
C26 C 0.4794(3) 0.2960(3) 0.4376(3) 0.0469(13) Uani 1 1 d .
H26A H 0.5006 0.3154 0.4920 0.056 Uiso 1 1 calc R
C27 C 0.5061(3) 0.3248(2) 0.3740(3) 0.0384(11) Uani 1 1 d .
C28 C 0.4733(3) 0.2961(2) 0.2947(3) 0.0310(10) Uani 1 1 d .
H28A H 0.4893 0.3163 0.2503 0.037 Uiso 1 1 calc R
C29 C 0.3941(5) 0.2077(4) 0.4929(3) 0.087(2) Uani 1 1 d .
H29A H 0.4204 0.2338 0.5444 0.131 Uiso 1 1 calc R
H29B H 0.4258 0.1649 0.5043 0.131 Uiso 1 1 calc R
H29C H 0.3177 0.2038 0.4752 0.131 Uiso 1 1 calc R
C30 C 0.5725(4) 0.3852(2) 0.3898(3) 0.0552(14) Uani 1 1 d .
H30A H 0.5896 0.3989 0.4486 0.083 Uiso 1 1 calc R
H30B H 0.5334 0.4193 0.3517 0.083 Uiso 1 1 calc R
H30C H 0.6374 0.3763 0.3792 0.083 Uiso 1 1 calc R
C31 C 0.4236(3) 0.12340(19) -0.0559(2) 0.0292(10) Uani 1 1 d .
H32A H 0.3839 0.0974 -0.0319 0.035 Uiso 1 1 calc R
C32 C 0.4319(3) 0.1046(2) -0.1316(3) 0.0355(11) Uani 1 1 d .
H33A H 0.3976 0.0669 -0.1594 0.043 Uiso 1 1 calc R
C33 C 0.4904(4) 0.1411(2) -0.1664(3) 0.0396(11) Uani 1 1 d .
H34A H 0.4984 0.1285 -0.2178 0.048 Uiso 1 1 calc R
C34 C 0.5370(3) 0.1961(2) -0.1253(3) 0.0386(11) Uani 1 1 d .
H35A H 0.5775 0.2224 -0.1481 0.046 Uiso 1 1 calc R
C35 C 0.5240(3) 0.2127(2) -0.0502(2) 0.0308(10) Uani 1 1 d .
H36A H 0.5555 0.2512 -0.0227 0.037 Uiso 1 1 calc R
C36 C 0.2565(3) 0.2690(2) 0.0054(3) 0.0344(10) Uani 1 1 d .
H36B H 0.2309 0.2285 0.0151 0.041 Uiso 1 1 calc R
C37 C 0.1845(3) 0.3142(2) -0.0413(3) 0.0412(12) Uani 1 1 d .
H37A H 0.1116 0.3049 -0.0623 0.049 Uiso 1 1 calc R
C38 C 0.2208(4) 0.3722(2) -0.0564(3) 0.0487(13) Uani 1 1 d .
H38A H 0.1735 0.4040 -0.0886 0.058 Uiso 1 1 calc R
C39 C 0.3269(4) 0.3841(2) -0.0243(3) 0.0546(14) Uani 1 1 d .
H39A H 0.3539 0.4242 -0.0340 0.066 Uiso 1 1 calc R
C40 C 0.3931(4) 0.3370(2) 0.0222(3) 0.0433(12) Uani 1 1 d .
H40A H 0.4662 0.3457 0.0445 0.052 Uiso 1 1 calc R
C41 C 0.6927(3) 0.2656(2) 0.1933(3) 0.0298(10) Uani 1 1 d .
C42 C 0.7638(4) 0.2378(3) 0.1497(4) 0.0656(17) Uani 1 1 d .
H42A H 0.7660 0.1909 0.1555 0.098 Uiso 1 1 calc R
H42B H 0.8347 0.2552 0.1761 0.098 Uiso 1 1 calc R
H42C H 0.7364 0.2492 0.0896 0.098 Uiso 1 1 calc R
C43 C 0.7330(4) 0.2455(2) 0.2856(3) 0.0497(13) Uani 1 1 d .
H43A H 0.7352 0.1986 0.2894 0.075 Uiso 1 1 calc R
H43B H 0.6861 0.2622 0.3134 0.075 Uiso 1 1 calc R
H43C H 0.8036 0.2628 0.3137 0.075 Uiso 1 1 calc R
C44 C 0.6888(4) 0.3380(2) 0.1858(3) 0.0589(15) Uani 1 1 d .
H44A H 0.6433 0.3552 0.2145 0.088 Uiso 1 1 calc R
H44B H 0.6609 0.3501 0.1259 0.088 Uiso 1 1 calc R
H44C H 0.7596 0.3555 0.2122 0.088 Uiso 1 1 calc R
C45 C 0.2346(14) 0.4100(5) 0.1922(10) 0.273(10) Uani 1 1 d .
H45A H 0.1892 0.4105 0.2261 0.409 Uiso 1 1 calc R
H45B H 0.3010 0.3888 0.2243 0.409 Uiso 1 1 calc R
H45C H 0.1998 0.3864 0.1395 0.409 Uiso 1 1 calc R
C46 C 0.2539(8) 0.4716(7) 0.1738(6) 0.158(5) Uani 1 1 d .
H46A H 0.2827 0.4918 0.2304 0.189 Uiso 1 1 calc R
H46B H 0.1826 0.4898 0.1477 0.189 Uiso 1 1 calc R
O1 O 0.3096(7) 0.5020(4) 0.1293(5) 0.167(3) Uani 1 1 d .
C47 C 0.3340(9) 0.5661(5) 0.1270(6) 0.138(4) Uani 1 1 d .
H47A H 0.3751 0.5795 0.1856 0.166 Uiso 1 1 calc R
H47B H 0.2674 0.5906 0.1092 0.166 Uiso 1 1 calc R
C48 C 0.3916(9) 0.5861(6) 0.0732(7) 0.202(6) Uani 1 1 d .
H48C H 0.4056 0.6323 0.0799 0.303 Uiso 1 1 calc R
H48D H 0.3499 0.5767 0.0140 0.303 Uiso 1 1 calc R
H48A H 0.4582 0.5627 0.0895 0.303 Uiso 1 1 calc R

loop_
_atom_site_aniso_label
_atom_site_aniso_U_11
_atom_site_aniso_U_22
_atom_site_aniso_U_33
_atom_site_aniso_U_23
_atom_site_aniso_U_13
_atom_site_aniso_U_12
Ti1 0.0190(4) 0.0214(4) 0.0202(4) 0.0000(3) 0.0043(3) -0.0015(3)
N1 0.0178(17) 0.0251(19) 0.0249(18) 0.0037(14) 0.0015(14) -0.0022(14)
N2 0.0224(17) 0.0270(19) 0.0219(18) 0.0003(15) 0.0068(14) 0.0030(15)
N3 0.0252(18) 0.0222(18) 0.0261(19) 0.0006(15) 0.0053(15) -0.0004(15)
N4 0.031(2) 0.0209(19) 0.0239(18) 0.0035(14) 0.0086(15) 0.0029(15)
N5 0.0253(18) 0.0237(18) 0.0228(18) -0.0019(14) 0.0074(14) -0.0050(15)
C1 0.022(2) 0.028(2) 0.022(2) 0.0107(18) 0.0012(17) -0.0020(18)
C2 0.025(2) 0.033(3) 0.025(2) 0.011(2) -0.0047(18) -0.008(2)
C3 0.033(2) 0.028(2) 0.031(2) 0.005(2) -0.008(2) -0.005(2)
C4 0.049(3) 0.033(3) 0.046(3) 0.005(2) -0.013(2) -0.008(2)
C5 0.054(4) 0.041(3) 0.051(3) 0.014(3) -0.016(3) -0.023(3)
C6 0.034(3) 0.062(4) 0.048(3) 0.021(3) -0.009(2) -0.025(3)
C7 0.027(2) 0.048(3) 0.030(2) 0.018(2) -0.0023(19) -0.010(2)
C8 0.019(2) 0.061(3) 0.025(2) 0.020(2) -0.0013(18) -0.007(2)
C9 0.024(3) 0.085(4) 0.038(3) 0.021(3) 0.006(2) -0.011(3)
C10 0.019(3) 0.120(5) 0.034(3) 0.022(3) 0.006(2) -0.005(3)
C11 0.025(3) 0.109(5) 0.019(2) 0.007(3) 0.0022(19) 0.014(3)
C12 0.023(2) 0.068(3) 0.014(2) 0.000(2) 0.0007(17) 0.005(2)
C13 0.016(2) 0.056(3) 0.016(2) 0.012(2) -0.0017(17) 0.001(2)
C14 0.015(2) 0.037(3) 0.020(2) 0.0060(18) 0.0010(16) -0.0008(18)
C15 0.025(2) 0.019(2) 0.023(2) -0.0036(18) -0.0011(17) -0.0027(18)
C16 0.028(2) 0.027(2) 0.025(2) -0.0019(19) -0.0015(18) 0.0002(19)
C17 0.044(3) 0.025(2) 0.026(2) -0.0060(19) -0.007(2) 0.001(2)
C18 0.040(3) 0.030(3) 0.037(3) -0.007(2) -0.015(2) 0.009(2)
C19 0.026(2) 0.028(3) 0.057(3) -0.013(2) 0.000(2) 0.004(2)
C20 0.026(2) 0.021(2) 0.042(3) -0.0051(19) 0.006(2) 0.0002(18)
C21 0.083(4) 0.036(3) 0.030(3) 0.010(2) 0.000(3) 0.010(3)
C22 0.028(3) 0.054(4) 0.103(5) 0.001(3) 0.009(3) 0.010(2)
C23 0.015(2) 0.041(3) 0.026(2) 0.001(2) 0.0048(17) 0.0092(19)
C24 0.024(2) 0.062(3) 0.025(2) 0.001(2) 0.0065(18) -0.003(2)
C25 0.030(3) 0.089(4) 0.028(3) -0.001(3) 0.010(2) -0.001(3)
C26 0.033(3) 0.078(4) 0.029(3) -0.013(3) 0.010(2) 0.009(3)
C27 0.028(2) 0.046(3) 0.035(3) -0.011(2) 0.004(2) 0.011(2)
C28 0.028(2) 0.036(3) 0.026(2) -0.002(2) 0.0064(18) 0.007(2)
C29 0.075(4) 0.162(7) 0.031(3) -0.014(4) 0.025(3) -0.041(4)
C30 0.059(3) 0.053(3) 0.046(3) -0.023(3) 0.008(3) 0.004(3)
C31 0.027(2) 0.026(2) 0.027(2) 0.0013(19) 0.0003(18) 0.0026(19)
C32 0.040(3) 0.029(3) 0.027(2) -0.006(2) -0.001(2) 0.005(2)
C33 0.049(3) 0.043(3) 0.026(2) -0.002(2) 0.013(2) 0.010(2)
C34 0.042(3) 0.048(3) 0.029(3) 0.006(2) 0.016(2) 0.001(2)
C35 0.033(2) 0.029(3) 0.028(2) -0.0002(19) 0.0079(19) -0.004(2)
C36 0.030(3) 0.036(3) 0.033(3) 0.006(2) 0.007(2) 0.000(2)
C37 0.028(2) 0.050(3) 0.040(3) 0.012(2) 0.004(2) 0.010(2)
C38 0.043(3) 0.042(3) 0.054(3) 0.018(3) 0.009(2) 0.015(2)
C39 0.050(3) 0.038(3) 0.067(4) 0.019(3) 0.010(3) -0.003(3)
C40 0.033(3) 0.033(3) 0.056(3) 0.012(2) 0.006(2) 0.000(2)
C41 0.021(2) 0.036(3) 0.026(2) -0.0006(19) 0.0012(17) -0.0091(19)
C42 0.028(3) 0.104(5) 0.070(4) -0.025(3) 0.024(3) -0.022(3)
C43 0.036(3) 0.057(3) 0.043(3) 0.005(3) -0.002(2) -0.009(2)
C44 0.040(3) 0.044(3) 0.071(4) 0.006(3) -0.009(3) -0.021(2)
C45 0.40(2) 0.081(8) 0.242(17) -0.044(9) 0.000(15) 0.066(11)
C46 0.155(9) 0.264(15) 0.083(6) -0.088(8) 0.078(6) -0.077(10)
O1 0.228(8) 0.116(6) 0.170(7) -0.035(5) 0.085(6) 0.019(6)
C47 0.198(11) 0.122(8) 0.096(7) -0.028(6) 0.053(7) -0.036(8)
C48 0.161(10) 0.272(16) 0.126(9) 0.056(10) -0.005(8) -0.061(10)

loop_
_atom_type_symbol
_atom_type_description
_atom_type_scat_dispersion_real
_atom_type_scat_dispersion_imag
_atom_type_scat_source
C C 0.0033 0.0016 'International Tables Vol C Tables 4.2.6.8 and 6.1.1.4'
H H 0.0000 0.0000 'International Tables Vol C Tables 4.2.6.8 and 6.1.1.4'
N N 0.0061 0.0033 'International Tables Vol C Tables 4.2.6.8 and 6.1.1.4'
Ti Ti 0.2776 0.4457 'International Tables Vol C Tables 4.2.6.8 and 6.1.1.4'
O O 0.0106 0.0060 'International Tables Vol C Tables 4.2.6.8 and 6.1.1.4'

loop_
_geom_angle_atom_site_label_1
_geom_angle_atom_site_label_2
_geom_angle_atom_site_label_3
_geom_angle
N5 Ti1 N1 112.49(14)
N5 Ti1 N2 110.39(14)
N1 Ti1 N2 82.63(13)
N5 Ti1 N4 104.80(14)
N1 Ti1 N4 142.50(12)
N2 Ti1 N4 88.30(12)
N5 Ti1 N3 97.92(13)
N1 Ti1 N3 89.97(12)
N2 Ti1 N3 151.47(12)
N4 Ti1 N3 80.93(11)
N5 Ti1 C1 139.67(14)
N1 Ti1 C1 32.42(12)
N2 Ti1 C1 60.38(13)
N4 Ti1 C1 113.52(12)
N3 Ti1 C1 99.98(12)
N5 Ti1 C14 138.21(14)
N1 Ti1 C14 60.31(12)
N2 Ti1 C14 32.25(12)
N4 Ti1 C14 94.13(12)
N3 Ti1 C14 121.97(12)
C1 Ti1 C14 30.76(12)
C15 N1 C1 119.0(3)
C15 N1 Ti1 134.9(2)
C1 N1 Ti1 97.8(2)
C23 N2 C14 122.2(3)
C23 N2 Ti1 135.4(3)
C14 N2 Ti1 98.2(2)
C35 N3 C31 117.0(3)
C35 N3 Ti1 119.9(3)
C31 N3 Ti1 122.9(3)
C36 N4 C40 116.6(4)
C36 N4 Ti1 120.5(3)
C40 N4 Ti1 123.0(3)
C41 N5 Ti1 173.6(3)
C14 C1 N1 116.8(3)
C14 C1 C2 121.0(4)
N1 C1 C2 121.9(4)
C14 C1 Ti1 74.9(2)
N1 C1 Ti1 49.82(18)
C2 C1 Ti1 145.6(3)
C3 C2 C7 119.9(4)
C3 C2 C1 120.6(4)
C7 C2 C1 119.5(4)
C4 C3 C2 121.8(4)
C3 C4 C5 118.8(5)
C6 C5 C4 120.6(5)
C5 C6 C7 121.6(5)
C2 C7 C6 117.2(5)
C2 C7 C8 119.8(4)
C6 C7 C8 122.9(4)
C9 C8 C13 116.5(5)
C9 C8 C7 123.0(4)
C13 C8 C7 120.4(4)
C10 C9 C8 122.2(5)
C9 C10 C11 120.6(4)
C12 C11 C10 119.8(5)
C11 C12 C13 120.6(5)
C12 C13 C8 120.2(4)
C12 C13 C14 121.0(4)
C8 C13 C14 118.8(4)
C1 C14 N2 116.7(3)
C1 C14 C13 119.9(4)
N2 C14 C13 123.0(4)
C1 C14 Ti1 74.3(2)
N2 C14 Ti1 49.59(17)
C13 C14 Ti1 146.4(3)
N1 C15 C16 123.5(4)
N1 C15 C20 118.8(4)
C16 C15 C20 117.7(4)
C17 C16 C15 121.6(4)
C18 C17 C16 119.0(4)
C18 C17 C21 120.8(4)
C16 C17 C21 120.2(4)
C17 C18 C19 121.2(4)
C20 C19 C18 118.9(4)
C20 C19 C22 120.2(5)
C18 C19 C22 120.8(4)
C19 C20 C15 121.6(4)
N2 C23 C28 118.1(4)
N2 C23 C24 124.1(4)
C28 C23 C24 117.7(4)
C25 C24 C23 120.9(4)
C26 C25 C24 119.7(4)
C26 C25 C29 121.0(5)
C24 C25 C29 119.2(5)
C25 C26 C27 121.1(4)
C26 C27 C28 118.5(4)
C26 C27 C30 121.8(4)
C28 C27 C30 119.7(4)
C27 C28 C23 122.0(4)
N3 C31 C32 122.8(4)
C33 C32 C31 119.3(4)
C32 C33 C34 118.7(4)
C33 C34 C35 118.9(4)
N3 C35 C34 123.3(4)
N4 C36 C37 123.7(4)
C38 C37 C36 118.5(4)
C37 C38 C39 119.1(4)
C38 C39 C40 118.9(5)
N4 C40 C39 123.2(4)
N5 C41 C44 109.3(3)
N5 C41 C43 108.7(3)
C44 C41 C43 110.5(4)
N5 C41 C42 108.7(3)
C44 C41 C42 110.4(4)
C43 C41 C42 109.2(4)
C45 C46 O1 137.2(13)
C47 O1 C46 129.5(9)
O1 C47 C48 118.8(10)

loop_
_geom_bond_atom_site_label_1
_geom_bond_atom_site_label_2
_geom_bond_distance
Ti1 N5 1.699(3)
Ti1 N1 2.012(3)
Ti1 N2 2.013(3)
Ti1 N4 2.233(3)
Ti1 N3 2.252(3)
Ti1 C1 2.610(4)
Ti1 C14 2.617(4)
N1 C15 1.400(5)
N1 C1 1.412(5)
N2 C23 1.392(5)
N2 C14 1.411(5)
N3 C35 1.337(5)
N3 C31 1.351(5)
N4 C36 1.333(5)
N4 C40 1.344(5)
N5 C41 1.465(5)
C1 C14 1.386(6)
C1 C2 1.463(5)
C2 C3 1.404(6)
C2 C7 1.409(6)
C3 C4 1.378(6)
C4 C5 1.395(7)
C5 C6 1.378(8)
C6 C7 1.423(6)
C7 C8 1.450(7)
C8 C9 1.418(6)
C8 C13 1.429(6)
C9 C10 1.355(8)
C10 C11 1.390(7)
C11 C12 1.381(6)
C12 C13 1.396(6)
C13 C14 1.469(5)
C15 C16 1.400(5)
C15 C20 1.406(5)
C16 C17 1.396(6)
C17 C18 1.386(6)
C17 C21 1.512(6)
C18 C19 1.395(7)
C19 C20 1.388(6)
C19 C22 1.516(6)
C23 C28 1.398(6)
C23 C24 1.400(6)
C24 C25 1.387(6)
C25 C26 1.384(7)
C25 C29 1.516(7)
C26 C27 1.386(6)
C27 C28 1.389(6)
C27 C30 1.516(7)
C31 C32 1.381(6)
C32 C33 1.373(6)
C33 C34 1.374(6)
C34 C35 1.385(6)
C36 C37 1.387(6)
C37 C38 1.365(6)
C38 C39 1.376(6)
C39 C40 1.377(6)
C41 C44 1.511(6)
C41 C43 1.518(6)
C41 C42 1.523(6)
C45 C46 1.368(14)
C46 O1 1.395(10)
O1 C47 1.380(10)
C47 C48 1.456(12)
